data_7210943
loop_
_publ_author_name
'Niranjana, P.'
'Pati, Anita'
'Porwal, Suheel K.'
'Ramkumar, Venkatachalam'
'Gharpure, Santosh J.'
'Chand, Dillip Kumar'

_publ_section_title
;
 Coordination polymers via self-assembly of silver(i) and
 cis-bis-nitrile-oxa-bowl derivatives
;
_journal_issue 45
_journal_name_full CrystEngComm
_journal_page_first 9623
_journal_paper_doi 10.1039/c3ce41003j
_journal_volume 15
_journal_year 2013
_chemical_formula_moiety '     C52 H55 Ag2 N8 O8, 2(F7 Sb)'
_chemical_formula_sum 'C52 H55 Ag2 F14 N8 O8 Sb2'
_chemical_formula_weight 1645.28
_chemical_name_systematic
;

 ?

;
_space_group_IT_number 2
_symmetry_cell_setting triclinic
_symmetry_space_group_name_Hall '-P 1'
_symmetry_space_group_name_H-M 'P -1'
_atom_sites_solution_hydrogens geom
_atom_sites_solution_primary direct
_atom_sites_solution_secondary difmap
_audit_creation_method SHELXL-97
_cell_angle_alpha 89.498(15)
_cell_angle_beta 89.662(15)
_cell_angle_gamma 84.312(16)
_cell_formula_units_Z 2
_cell_length_a 11.403(3)
_cell_length_b 12.604(4)
_cell_length_c 20.686(5)
_cell_measurement_reflns_used 6627
_cell_measurement_temperature 298(2)
_cell_measurement_theta_max 23.55
_cell_measurement_theta_min 2.49
_cell_volume 2958.3(14)
_computing_cell_refinement APEXII,Bruker,2004
_computing_data_collection APEXII,Bruker,2004
_computing_data_reduction SAINT,Bruker,2004
_computing_molecular_graphics 'ORTEP-3 (Farrugia, 1997)'
_computing_publication_material 'SHELXL-97 (Sheldrick, 2008)'
_computing_structure_refinement 'SHELXL-97 (Sheldrick, 2008)'
_computing_structure_solution 'SHELXS-97 (Sheldrick, 2008)'
_diffrn_ambient_temperature 298(2)
_diffrn_measured_fraction_theta_full 0.815
_diffrn_measured_fraction_theta_max 0.815
_diffrn_measurement_device_type 'Bruker APEXII CCD area detector'
_diffrn_measurement_method 'phi and omega scans'
_diffrn_radiation_monochromator graphite
_diffrn_radiation_source 'fine-focus sealed tube'
_diffrn_radiation_type MoK\a
_diffrn_radiation_wavelength 0.71073
_diffrn_reflns_av_R_equivalents 0.0322
_diffrn_reflns_av_sigmaI/netI 0.0572
_diffrn_reflns_limit_h_max 15
_diffrn_reflns_limit_h_min -14
_diffrn_reflns_limit_k_max 15
_diffrn_reflns_limit_k_min -12
_diffrn_reflns_limit_l_max 25
_diffrn_reflns_limit_l_min -25
_diffrn_reflns_number 19280
_diffrn_reflns_theta_full 25.00
_diffrn_reflns_theta_max 25.06
_diffrn_reflns_theta_min 0.98
_exptl_absorpt_coefficient_mu 1.658
_exptl_absorpt_correction_T_max 0.7890
_exptl_absorpt_correction_T_min 0.6819
_exptl_absorpt_correction_type multi-scan
_exptl_absorpt_process_details ' SADABS (Bruker,2004)'
_exptl_crystal_colour colourless
_exptl_crystal_density_diffrn 1.847
_exptl_crystal_density_method 'not measured'
_exptl_crystal_description Block
_exptl_crystal_F_000 1618
_exptl_crystal_size_max 0.25
_exptl_crystal_size_mid 0.20
_exptl_crystal_size_min 0.15
_refine_diff_density_max 0.912
_refine_diff_density_min -1.404
_refine_diff_density_rms 0.110
_refine_ls_extinction_method none
_refine_ls_goodness_of_fit_ref 1.125
_refine_ls_hydrogen_treatment mixed
_refine_ls_matrix_type full
_refine_ls_number_parameters 775
_refine_ls_number_reflns 10836
_refine_ls_number_restraints 0
_refine_ls_restrained_S_all 1.125
_refine_ls_R_factor_all 0.1045
_refine_ls_R_factor_gt 0.0600
_refine_ls_shift/su_max 0.026
_refine_ls_shift/su_mean 0.028
_refine_ls_structure_factor_coef Fsqd
_refine_ls_weighting_details 'calc w=1/[\s^2^(Fo^2^)+(0.1000P)^2^+0.0000P] where P=(Fo^2^+2Fc^2^)/3'
_refine_ls_weighting_scheme calc
_refine_ls_wR_factor_gt 0.1652
_refine_ls_wR_factor_ref 0.1956
_reflns_number_gt 6469
_reflns_number_total 10836
_reflns_threshold_expression >2sigma(I)
_cod_data_source_file c3ce41003j.txt
_cod_data_source_block new
_cod_depositor_comments
;
The following automatic conversions were performed:

'_symmetry_cell_setting' value 'Triclinic' changed to 'triclinic'
according to /home/saulius/struct/CIF-dictionaries/cif_core.dic
dictionary named 'cif_core.dic' version 2.4.2 from 2011-04-26.

Automatic conversion script
Id: cif_fix_values 1891 2012-01-12 08:04:46Z andrius 
;
_cod_original_cell_volume 2958.5(13)
_cod_original_sg_symbol_Hall ' -P 1'
_cod_original_sg_symbol_H-M P-1
_cod_database_code 7210943

loop_
_symmetry_equiv_pos_as_xyz
'x, y, z'
'-x, -y, -z'

loop_
_atom_site_label
_atom_site_type_symbol
_atom_site_fract_x
_atom_site_fract_y
_atom_site_fract_z
_atom_site_U_iso_or_equiv
_atom_site_adp_type
_atom_site_occupancy
_atom_site_symmetry_multiplicity
_atom_site_calc_flag
_atom_site_refinement_flags
Ag1 Ag 0.38421(5) 0.58570(5) 0.75421(3) 0.0579(2) Uani 1 1 d .
Ag2 Ag 1.38400(5) 0.08580(5) 0.74562(3) 0.0584(2) Uani 1 1 d .
C43 C 0.9601(6) 0.5077(6) 0.8376(3) 0.0496(19) Uani 1 1 d .
H43A H 0.9513 0.4992 0.8839 0.059 Uiso 1 1 calc R
H43B H 1.0041 0.5684 0.8291 0.059 Uiso 1 1 calc R
C16 C 0.4139(7) 0.3654(6) 0.5149(3) 0.0488(19) Uani 1 1 d .
H16 H 0.4868 0.3997 0.5195 0.059 Uiso 1 1 calc R
C31 C 0.5867(7) 0.1342(6) 1.0150(3) 0.0478(18) Uani 1 1 d .
H31 H 0.5136 0.1001 1.0203 0.057 Uiso 1 1 calc R
C13 C -0.0160(6) 0.9127(6) 0.7628(4) 0.0486(18) Uani 1 1 d .
H13 H -0.0198 0.8411 0.7811 0.058 Uiso 1 1 calc R
C53 C 0.9835(7) 0.4132(6) 0.7368(4) 0.0498(18) Uani 1 1 d .
H53 H 0.9801 0.3416 0.7193 0.060 Uiso 1 1 calc R
O2 O 0.1691(4) 0.9857(4) 0.7455(3) 0.0556(14) Uani 1 1 d .
C38 C 0.5609(6) 0.3255(6) 0.9807(4) 0.0498(18) Uani 1 1 d .
H38 H 0.4890 0.3747 0.9842 0.060 Uiso 1 1 calc R
O1 O -0.1593(4) 1.1661(4) 0.7669(3) 0.0562(14) Uani 1 1 d .
O5 O 0.6988(5) 0.3572(5) 0.8982(3) 0.0729(16) Uani 1 1 d .
O8 O 1.1692(4) 0.4853(4) 0.7544(3) 0.0577(14) Uani 1 1 d .
C52 C 0.8591(6) 0.4749(6) 0.7375(3) 0.0467(18) Uani 1 1 d .
H52 H 0.7994 0.4259 0.7292 0.056 Uiso 1 1 calc R
O7 O 0.8409(4) 0.6652(4) 0.7329(3) 0.0548(13) Uani 1 1 d .
O4 O 0.3005(5) 0.1442(5) 0.3969(3) 0.0746(17) Uani 1 1 d .
C25 C 0.4285(6) 0.2488(7) 0.5414(4) 0.056(2) Uani 1 1 d .
H25 H 0.5005 0.2376 0.5673 0.067 Uiso 1 1 calc R
C30 C 0.6183(7) 0.1444(6) 0.9457(3) 0.055(2) Uani 1 1 d .
H30A H 0.5946 0.0848 0.9212 0.066 Uiso 1 1 calc R
H30B H 0.7025 0.1471 0.9404 0.066 Uiso 1 1 calc R
C42 C 0.8405(6) 0.5231(6) 0.8052(3) 0.0467(18) Uani 1 1 d .
H42 H 0.7824 0.4866 0.8298 0.056 Uiso 1 1 calc R
C12 C -0.1404(6) 0.9748(6) 0.7635(4) 0.0467(18) Uani 1 1 d .
H12 H -0.1999 0.9258 0.7731 0.056 Uiso 1 1 calc R
O3 O 0.2468(5) 0.3378(5) 0.5742(3) 0.0736(17) Uani 1 1 d .
C26 C 0.4393(6) 0.1742(7) 0.4821(4) 0.057(2) Uani 1 1 d .
H26 H 0.5112 0.1251 0.4855 0.068 Uiso 1 1 calc R
C41 C 0.7960(6) 0.6385(6) 0.7932(4) 0.0493(19) Uani 1 1 d .
H41 H 0.8260 0.6833 0.8266 0.059 Uiso 1 1 calc R
O6 O 0.7544(5) 0.1618(5) 1.0740(3) 0.0697(16) Uani 1 1 d .
N8 N 1.2697(6) 0.2345(6) 0.7689(4) 0.0663(19) Uani 1 1 d .
N1 N 0.2689(6) 0.7322(6) 0.7306(3) 0.0631(18) Uani 1 1 d .
C3 C -0.1601(6) 1.0229(6) 0.6942(3) 0.0492(19) Uani 1 1 d .
H3 H -0.2186 0.9869 0.6705 0.059 Uiso 1 1 calc R
C39 C 0.5720(6) 0.2508(6) 1.0405(4) 0.0520(19) Uani 1 1 d .
H39 H 0.4995 0.2616 1.0663 0.062 Uiso 1 1 calc R
C2 C -0.2036(6) 1.1396(6) 0.7068(4) 0.0494(18) Uani 1 1 d .
H2 H -0.1741 1.1850 0.6729 0.059 Uiso 1 1 calc R
C7 C 0.2192(7) 0.8086(6) 0.7149(4) 0.0513(19) Uani 1 1 d .
C18 C 0.4503(7) 0.2508(6) 0.4244(3) 0.0497(19) Uani 1 1 d .
H18 H 0.5329 0.2602 0.4150 0.060 Uiso 1 1 calc R
N6 N 1.5658(6) 0.1675(7) 0.7136(4) 0.083(2) Uani 1 1 d .
C5 C 0.0220(6) 0.9050(5) 0.6931(3) 0.0463(18) Uani 1 1 d .
H5 H 0.0014 0.8398 0.6724 0.056 Uiso 1 1 calc R
C17 C 0.3813(7) 0.3569(6) 0.4448(3) 0.0527(19) Uani 1 1 d .
H17A H 0.4056 0.4163 0.4197 0.063 Uiso 1 1 calc R
H17B H 0.2971 0.3543 0.4399 0.063 Uiso 1 1 calc R
C8 C 0.0866(6) 0.9673(6) 0.7954(3) 0.0517(19) Uani 1 1 d .
H8 H 0.1254 0.9177 0.8271 0.062 Uiso 1 1 calc R
C34 C 0.6792(8) 0.2571(7) 1.0849(4) 0.063(2) Uani 1 1 d .
H34 H 0.6522 0.2575 1.1300 0.076 Uiso 1 1 calc R
C46 C 1.2190(6) 0.3100(7) 0.7856(4) 0.055(2) Uani 1 1 d .
C4 C -0.0402(6) 1.0067(7) 0.6623(3) 0.054(2) Uani 1 1 d .
H4A H 0.0040 1.0672 0.6701 0.065 Uiso 1 1 calc R
H4B H -0.0479 0.9981 0.6160 0.065 Uiso 1 1 calc R
C19 C 0.3937(7) 0.1941(7) 0.3688(4) 0.062(2) Uani 1 1 d .
C44 C 1.0232(6) 0.4062(6) 0.8078(4) 0.0488(18) Uani 1 1 d .
H44 H 1.0031 0.3410 0.8296 0.059 Uiso 1 1 calc R
N5 N 1.4516(8) -0.0479(7) 0.6796(4) 0.088(3) Uani 1 1 d .
C6 C 0.1537(6) 0.9116(6) 0.6961(4) 0.0508(19) Uani 1 1 d .
H6 H 0.1832 0.9369 0.6547 0.061 Uiso 1 1 calc R
N4 N 0.5662(6) 0.6680(7) 0.7866(4) 0.088(3) Uani 1 1 d .
C37 C 0.6662(8) 0.3881(7) 0.9643(4) 0.062(2) Uani 1 1 d .
H37 H 0.6421 0.4649 0.9659 0.074 Uiso 1 1 calc R
C32 C 0.6830(8) 0.0809(7) 1.0568(4) 0.066(2) Uani 1 1 d .
H32 H 0.7299 0.0261 1.0317 0.079 Uiso 1 1 calc R
C51 C 0.8389(6) 0.5741(7) 0.6927(3) 0.053(2) Uani 1 1 d .
H51 H 0.7615 0.5752 0.6723 0.063 Uiso 1 1 calc R
C9 C 0.0530(7) 1.0748(8) 0.8283(4) 0.073(3) Uani 1 1 d .
H9A H 0.1103 1.0853 0.8615 0.088 Uiso 1 1 calc R
H9B H 0.0554 1.1318 0.7966 0.088 Uiso 1 1 calc R
C21 C 0.3344(8) 0.1113(7) 0.4657(4) 0.070(2) Uani 1 1 d .
H21 H 0.3578 0.0344 0.4682 0.083 Uiso 1 1 calc R
C48 C 1.0865(7) 0.4694(7) 0.7033(4) 0.057(2) Uani 1 1 d .
H48 H 1.1256 0.4207 0.6715 0.068 Uiso 1 1 calc R
C15 C 0.3169(8) 0.4188(7) 0.5558(4) 0.063(2) Uani 1 1 d .
H15 H 0.2702 0.4737 0.5306 0.075 Uiso 1 1 calc R
C24 C 0.3222(8) 0.2428(7) 0.5847(4) 0.062(2) Uani 1 1 d .
H24 H 0.3478 0.2401 0.6299 0.075 Uiso 1 1 calc R
C40 C 0.6652(7) 0.6556(6) 0.7916(4) 0.058(2) Uani 1 1 d .
C29 C 0.5502(7) 0.2495(6) 0.9235(3) 0.053(2) Uani 1 1 d .
H29 H 0.4677 0.2403 0.9142 0.063 Uiso 1 1 calc R
C14 C 0.3676(9) 0.4673(8) 0.6138(5) 0.079(3) Uani 1 1 d .
C28 C 0.6062(7) 0.3058(7) 0.8695(4) 0.059(2) Uani 1 1 d .
H28 H 0.6378 0.2550 0.8366 0.071 Uiso 1 1 calc R
N2 N 0.4093(9) 0.5035(7) 0.6562(4) 0.095(3) Uani 1 1 d .
C10 C -0.0680(7) 1.0805(8) 0.8583(3) 0.069(3) Uani 1 1 d .
H10A H -0.0837 1.1471 0.8813 0.082 Uiso 1 1 calc R
H10B H -0.0714 1.0225 0.8891 0.082 Uiso 1 1 calc R
C11 C -0.1608(6) 1.0733(7) 0.8067(4) 0.053(2) Uani 1 1 d .
H11 H -0.2382 1.0739 0.8276 0.064 Uiso 1 1 calc R
C49 C 1.0524(7) 0.5745(7) 0.6711(4) 0.064(2) Uani 1 1 d .
H49A H 1.1098 0.5865 0.6377 0.076 Uiso 1 1 calc R
H49B H 1.0537 0.6308 0.7027 0.076 Uiso 1 1 calc R
C45 C 1.1539(6) 0.4133(6) 0.8039(4) 0.0520(19) Uani 1 1 d .
H45 H 1.1834 0.4387 0.8448 0.062 Uiso 1 1 calc R
C1 C -0.3355(7) 1.1554(6) 0.7092(4) 0.057(2) Uani 1 1 d .
N3 N 0.4526(8) 0.4524(7) 0.8209(4) 0.088(3) Uani 1 1 d .
C20 C 0.4815(9) 0.1103(8) 0.3410(4) 0.074(3) Uani 1 1 d .
C27 C 0.5182(8) 0.3864(7) 0.8409(4) 0.064(2) Uani 1 1 d .
C35 C 0.7497(11) 0.3524(9) 1.0738(5) 0.096(3) Uani 1 1 d .
H35A H 0.7039 0.4171 1.0879 0.116 Uiso 1 1 calc R
H35B H 0.8217 0.3433 1.0988 0.116 Uiso 1 1 calc R
C50 C 0.9319(8) 0.5796(8) 0.6415(4) 0.067(2) Uani 1 1 d .
H50A H 0.9168 0.6456 0.6171 0.080 Uiso 1 1 calc R
H50B H 0.9288 0.5208 0.6118 0.080 Uiso 1 1 calc R
Sb2 Sb 0.17561(5) 0.24689(7) 0.01330(3) 0.0869(3) Uani 1 1 d .
F12 F 0.0877(9) 0.1428(13) -0.0181(6) 0.279(9) Uani 1 1 d .
F8 F 0.2684(6) 0.3408(6) 0.0538(4) 0.129(3) Uani 1 1 d .
F14 F 0.0782(9) 0.2529(10) 0.0800(5) 0.197(5) Uani 1 1 d .
Sb1 Sb 0.17556(5) 0.74617(7) 0.48643(3) 0.0877(3) Uani 1 1 d .
C33 C 0.6331(10) 0.0314(8) 1.1144(5) 0.075(3) Uani 1 1 d .
N7 N 1.4094(9) 0.0031(8) 0.8431(5) 0.100(3) Uani 1 1 d .
C23 C 0.2479(10) 0.1500(9) 0.5726(5) 0.098(4) Uani 1 1 d .
H23A H 0.2900 0.0842 0.5882 0.118 Uiso 1 1 calc R
H23B H 0.1745 0.1616 0.5967 0.118 Uiso 1 1 calc R
C36 C 0.7785(9) 0.3611(9) 1.0045(5) 0.091(3) Uani 1 1 d .
H36A H 0.8189 0.2942 0.9899 0.110 Uiso 1 1 calc R
H36B H 0.8310 0.4163 0.9982 0.110 Uiso 1 1 calc R
C22 C 0.2218(9) 0.1394(10) 0.5035(5) 0.100(4) Uani 1 1 d .
H22A H 0.1825 0.2060 0.4872 0.120 Uiso 1 1 calc R
H22B H 0.1693 0.0842 0.4979 0.120 Uiso 1 1 calc R
F10 F 0.239(2) 0.3071(18) -0.0618(6) 0.372(13) Uani 1 1 d .
F13 F 0.246(2) 0.1542(17) 0.0780(11) 0.384(14) Uani 1 1 d .
F9 F 0.0763(12) 0.348(2) -0.0164(12) 0.417(17) Uani 1 1 d .
F2 F 0.2667(7) 0.8425(6) 0.4468(4) 0.132(3) Uani 1 1 d .
F3 F 0.0829(10) 0.7473(10) 0.4179(4) 0.206(5) Uani 1 1 d .
F5 F 0.0893(10) 0.6428(13) 0.5175(6) 0.268(8) Uani 1 1 d .
F6 F 0.2911(11) 0.6767(13) 0.5299(10) 0.274(9) Uani 1 1 d .
F7 F 0.219(4) 0.8095(19) 0.5622(7) 0.54(3) Uani 1 1 d .
F11 F 0.2944(10) 0.1677(9) -0.0190(11) 0.274(9) Uani 1 1 d .
F1 F 0.0712(12) 0.851(2) 0.5117(13) 0.388(14) Uani 1 1 d .
F4 F 0.2619(16) 0.6518(13) 0.4321(12) 0.346(12) Uani 1 1 d .

loop_
_atom_site_aniso_label
_atom_site_aniso_U_11
_atom_site_aniso_U_22
_atom_site_aniso_U_33
_atom_site_aniso_U_23
_atom_site_aniso_U_13
_atom_site_aniso_U_12
Ag1 0.0607(4) 0.0552(4) 0.0543(4) 0.0011(3) -0.0103(3) 0.0118(3)
Ag2 0.0602(4) 0.0573(5) 0.0541(4) -0.0008(3) 0.0111(3) 0.0118(3)
C43 0.054(4) 0.061(5) 0.029(4) 0.003(3) 0.003(3) 0.016(4)
C16 0.059(4) 0.048(5) 0.040(4) -0.010(4) 0.007(3) -0.007(3)
C31 0.065(5) 0.046(5) 0.035(4) 0.013(3) -0.005(3) -0.015(4)
C13 0.057(4) 0.030(4) 0.058(5) 0.012(3) -0.007(3) -0.003(3)
C53 0.061(4) 0.033(4) 0.054(5) -0.011(3) 0.009(3) -0.002(3)
O2 0.045(3) 0.060(4) 0.063(4) -0.010(3) 0.003(2) -0.009(2)
C38 0.045(4) 0.043(5) 0.059(5) 0.008(4) 0.002(3) 0.006(3)
O1 0.057(3) 0.045(3) 0.066(4) -0.007(3) -0.009(3) -0.002(2)
O5 0.063(3) 0.094(5) 0.064(4) 0.020(3) 0.002(3) -0.022(3)
O8 0.048(3) 0.055(4) 0.070(4) 0.013(3) 0.002(3) -0.007(2)
C52 0.040(3) 0.051(5) 0.051(5) -0.004(4) 0.000(3) -0.015(3)
O7 0.054(3) 0.046(3) 0.064(4) 0.003(3) 0.007(3) -0.007(2)
O4 0.070(4) 0.080(4) 0.076(4) -0.026(3) -0.003(3) -0.019(3)
C25 0.045(4) 0.068(6) 0.055(5) 0.004(4) -0.015(3) -0.002(4)
C30 0.072(5) 0.049(5) 0.043(5) -0.005(4) -0.006(4) -0.004(4)
C42 0.038(3) 0.054(5) 0.047(4) 0.002(4) 0.012(3) -0.002(3)
C12 0.041(4) 0.047(5) 0.055(5) 0.003(4) 0.001(3) -0.017(3)
O3 0.059(3) 0.084(5) 0.079(4) -0.012(3) 0.024(3) -0.008(3)
C26 0.040(4) 0.066(6) 0.062(5) -0.010(4) -0.002(3) 0.006(3)
C41 0.043(4) 0.053(5) 0.050(5) -0.003(4) 0.002(3) 0.005(3)
O6 0.053(3) 0.086(5) 0.069(4) 0.014(3) -0.017(3) -0.003(3)
N8 0.064(4) 0.051(5) 0.081(5) 0.011(4) 0.015(4) 0.008(3)
N1 0.067(4) 0.038(4) 0.083(5) -0.006(4) -0.014(4) 0.004(3)
C3 0.036(3) 0.067(5) 0.044(4) -0.005(4) -0.008(3) -0.002(3)
C39 0.045(4) 0.063(6) 0.049(5) -0.001(4) 0.002(3) -0.005(3)
C2 0.043(4) 0.057(5) 0.046(4) 0.001(4) 0.002(3) 0.005(3)
C7 0.057(4) 0.018(5) 0.077(6) 0.000(4) -0.010(4) 0.008(3)
C18 0.058(4) 0.048(5) 0.043(5) -0.006(4) 0.011(3) -0.004(3)
N6 0.048(4) 0.108(7) 0.090(6) 0.008(5) 0.012(4) 0.006(4)
C5 0.056(4) 0.025(4) 0.057(5) -0.010(3) -0.012(3) 0.003(3)
C17 0.081(5) 0.038(5) 0.039(4) 0.000(3) 0.008(4) -0.008(4)
C8 0.056(4) 0.070(6) 0.028(4) 0.004(4) -0.010(3) 0.001(4)
C34 0.085(6) 0.069(6) 0.037(5) -0.002(4) -0.007(4) -0.011(5)
C46 0.047(4) 0.042(5) 0.073(6) 0.002(4) 0.010(4) 0.009(3)
C4 0.054(4) 0.066(6) 0.037(4) 0.002(4) 0.000(3) 0.015(4)
C19 0.062(5) 0.072(6) 0.053(5) -0.022(4) 0.004(4) -0.007(4)
C44 0.051(4) 0.043(5) 0.052(5) 0.011(4) 0.003(3) -0.002(3)
N5 0.084(5) 0.090(6) 0.089(6) -0.042(5) 0.033(5) -0.002(5)
C6 0.052(4) 0.026(4) 0.071(5) 0.000(4) 0.004(4) 0.008(3)
N4 0.046(4) 0.091(6) 0.125(7) -0.001(5) -0.008(4) 0.006(4)
C37 0.072(5) 0.057(6) 0.059(6) 0.006(4) -0.003(4) -0.020(4)
C32 0.076(6) 0.066(6) 0.056(6) 0.012(5) -0.008(4) -0.004(5)
C51 0.043(4) 0.073(6) 0.041(4) 0.013(4) -0.001(3) -0.001(4)
C9 0.046(4) 0.110(8) 0.065(6) -0.043(5) -0.012(4) -0.007(4)
C21 0.077(6) 0.059(6) 0.075(6) -0.015(5) 0.002(5) -0.014(4)
C48 0.053(4) 0.072(6) 0.043(5) -0.003(4) 0.015(3) 0.002(4)
C15 0.078(6) 0.051(5) 0.059(5) -0.012(4) 0.007(4) -0.005(4)
C24 0.078(6) 0.063(6) 0.045(5) 0.011(4) 0.013(4) -0.004(5)
C40 0.049(4) 0.047(5) 0.075(6) 0.002(4) 0.002(4) 0.005(3)
C29 0.059(4) 0.059(5) 0.041(4) 0.005(4) -0.013(3) -0.007(4)
C14 0.082(6) 0.083(7) 0.074(7) -0.031(6) 0.021(5) -0.018(5)
C28 0.072(5) 0.053(5) 0.052(5) 0.015(4) -0.002(4) 0.001(4)
N2 0.121(7) 0.114(7) 0.056(5) -0.039(5) 0.013(5) -0.036(6)
C10 0.072(5) 0.109(8) 0.023(4) -0.012(4) 0.001(3) 0.004(5)
C11 0.046(4) 0.066(6) 0.048(5) -0.007(4) 0.007(3) -0.003(4)
C49 0.061(5) 0.070(6) 0.058(5) 0.037(5) 0.009(4) -0.005(4)
C45 0.051(4) 0.041(5) 0.063(5) 0.003(4) -0.002(4) 0.002(3)
C1 0.045(4) 0.058(5) 0.066(5) 0.001(4) 0.001(4) 0.003(3)
N3 0.096(6) 0.069(6) 0.099(7) 0.038(5) -0.026(5) -0.003(5)
C20 0.078(6) 0.091(8) 0.056(6) -0.022(5) 0.005(4) -0.018(5)
C27 0.087(6) 0.060(6) 0.045(5) 0.019(4) -0.003(4) -0.008(5)
C35 0.106(8) 0.099(9) 0.087(8) -0.013(6) -0.029(6) -0.024(7)
C50 0.072(5) 0.089(7) 0.037(5) 0.017(4) 0.007(4) 0.001(5)
Sb2 0.0531(3) 0.1391(7) 0.0666(4) -0.0442(4) -0.0020(3) 0.0039(4)
F12 0.148(8) 0.48(2) 0.233(11) -0.248(14) 0.030(8) -0.120(11)
F8 0.107(5) 0.130(6) 0.157(7) -0.030(5) 0.022(5) -0.042(4)
F14 0.165(9) 0.296(13) 0.151(8) -0.114(8) 0.047(7) -0.117(9)
Sb1 0.0533(3) 0.1389(7) 0.0675(5) 0.0445(4) 0.0032(3) 0.0037(4)
C33 0.107(8) 0.063(7) 0.055(7) 0.027(5) -0.026(5) -0.012(5)
N7 0.126(8) 0.118(8) 0.062(6) 0.047(6) -0.020(5) -0.038(6)
C23 0.094(8) 0.107(9) 0.097(9) 0.007(7) 0.029(7) -0.032(7)
C36 0.070(6) 0.121(9) 0.092(8) 0.013(6) -0.020(5) -0.049(6)
C22 0.081(7) 0.153(11) 0.077(8) -0.011(7) 0.021(6) -0.068(7)
F10 0.46(3) 0.52(3) 0.111(9) 0.045(13) 0.035(13) 0.08(3)
F13 0.41(3) 0.36(3) 0.40(3) 0.17(2) -0.19(2) -0.13(2)
F9 0.128(10) 0.56(3) 0.56(3) 0.39(3) -0.082(15) -0.013(15)
F2 0.112(5) 0.116(6) 0.174(7) 0.028(5) -0.016(5) -0.041(4)
F3 0.211(11) 0.294(13) 0.135(7) 0.096(8) -0.063(7) -0.146(10)
F5 0.162(9) 0.43(2) 0.226(12) 0.227(14) -0.023(8) -0.122(11)
F6 0.139(9) 0.284(18) 0.40(2) 0.165(17) -0.109(12) -0.051(10)
F7 0.99(8) 0.41(3) 0.138(12) -0.071(14) -0.02(2) 0.32(4)
F11 0.119(8) 0.140(9) 0.56(3) -0.096(13) 0.068(12) 0.011(6)
F1 0.116(9) 0.54(3) 0.50(3) -0.27(3) 0.042(14) 0.034(14)
F4 0.251(18) 0.225(15) 0.55(3) -0.058(18) 0.16(2) 0.048(13)

loop_
_atom_type_symbol
_atom_type_description
_atom_type_scat_dispersion_real
_atom_type_scat_dispersion_imag
_atom_type_scat_source
C C 0.0033 0.0016 'International Tables Vol C Tables 4.2.6.8 and 6.1.1.4'
H H 0.0000 0.0000 'International Tables Vol C Tables 4.2.6.8 and 6.1.1.4'
N N 0.0061 0.0033 'International Tables Vol C Tables 4.2.6.8 and 6.1.1.4'
O O 0.0106 0.0060 'International Tables Vol C Tables 4.2.6.8 and 6.1.1.4'
F F 0.0171 0.0103 'International Tables Vol C Tables 4.2.6.8 and 6.1.1.4'
Ag Ag -0.8971 1.1015 'International Tables Vol C Tables 4.2.6.8 and 6.1.1.4'
Sb Sb -0.5866 1.5461 'International Tables Vol C Tables 4.2.6.8 and 6.1.1.4'

loop_
_geom_angle_atom_site_label_1
_geom_angle_atom_site_label_2
_geom_angle_atom_site_label_3
_geom_angle
_geom_angle_site_symmetry_1
N1 Ag1 N3 153.0(3) .
N1 Ag1 N2 102.8(3) .
N3 Ag1 N2 100.7(4) .
N1 Ag1 N4 99.4(3) .
N3 Ag1 N4 84.3(3) .
N2 Ag1 N4 111.2(3) .
N8 Ag2 N5 153.1(3) .
N8 Ag2 N7 103.2(3) .
N5 Ag2 N7 100.3(4) .
N8 Ag2 N6 98.7(3) .
N5 Ag2 N6 85.1(3) .
N7 Ag2 N6 110.1(3) .
C42 C43 C44 105.5(6) .
C42 C43 H43A 110.6 .
C44 C43 H43A 110.6 .
C42 C43 H43B 110.6 .
C44 C43 H43B 110.6 .
H43A C43 H43B 108.8 .
C15 C16 C17 113.6(7) .
C15 C16 C25 103.5(6) .
C17 C16 C25 105.6(6) .
C15 C16 H16 111.2 .
C17 C16 H16 111.2 .
C25 C16 H16 111.2 .
C30 C31 C32 114.8(7) .
C30 C31 C39 104.8(6) .
C32 C31 C39 103.2(6) .
C30 C31 H31 111.2 .
C32 C31 H31 111.2 .
C39 C31 H31 111.2 .
C5 C13 C12 106.5(6) .
C5 C13 C8 102.9(6) .
C12 C13 C8 117.2(6) .
C5 C13 H13 109.9 .
C12 C13 H13 109.9 .
C8 C13 H13 109.9 .
C44 C53 C52 105.7(6) .
C44 C53 C48 102.1(6) .
C52 C53 C48 117.5(6) .
C44 C53 H53 110.3 .
C52 C53 H53 110.3 .
C48 C53 H53 110.3 .
C6 O2 C8 106.8(6) .
C37 C38 C29 105.6(6) .
C37 C38 C39 117.4(6) .
C29 C38 C39 104.1(6) .
C37 C38 H38 109.8 .
C29 C38 H38 109.8 .
C39 C38 H38 109.8 .
C2 O1 C11 106.3(6) .
C28 O5 C37 109.8(6) .
C45 O8 C48 108.8(6) .
C42 C52 C53 106.8(6) .
C42 C52 C51 102.6(6) .
C53 C52 C51 117.1(6) .
C42 C52 H52 110.0 .
C53 C52 H52 110.0 .
C51 C52 H52 110.0 .
C41 O7 C51 107.1(5) .
C19 O4 C21 108.5(6) .
C24 C25 C26 116.9(7) .
C24 C25 C16 103.8(6) .
C26 C25 C16 107.0(6) .
C24 C25 H25 109.6 .
C26 C25 H25 109.6 .
C16 C25 H25 109.6 .
C31 C30 C29 104.6(6) .
C31 C30 H30A 110.8 .
C29 C30 H30A 110.8 .
C31 C30 H30B 110.8 .
C29 C30 H30B 110.8 .
H30A C30 H30B 108.9 .
C41 C42 C43 113.9(6) .
C41 C42 C52 104.8(6) .
C43 C42 C52 105.6(5) .
C41 C42 H42 110.7 .
C43 C42 H42 110.7 .
C52 C42 H42 110.7 .
C11 C12 C13 118.2(6) .
C11 C12 C3 102.7(6) .
C13 C12 C3 106.1(6) .
C11 C12 H12 109.8 .
C13 C12 H12 109.8 .
C3 C12 H12 109.8 .
C15 O3 C24 108.1(6) .
C21 C26 C18 105.2(6) .
C21 C26 C25 118.5(6) .
C18 C26 C25 103.7(6) .
C21 C26 H26 109.6 .
C18 C26 H26 109.6 .
C25 C26 H26 109.6 .
O7 C41 C40 109.1(6) .
O7 C41 C42 106.1(5) .
C40 C41 C42 112.3(6) .
O7 C41 H41 109.7 .
C40 C41 H41 109.7 .
C42 C41 H41 109.7 .
C32 O6 C34 108.0(6) .
C46 N8 Ag2 173.3(7) .
C7 N1 Ag1 173.3(7) .
C4 C3 C2 114.2(7) .
C4 C3 C12 104.5(5) .
C2 C3 C12 103.4(6) .
C4 C3 H3 111.4 .
C2 C3 H3 111.4 .
C12 C3 H3 111.4 .
C34 C39 C38 117.6(7) .
C34 C39 C31 104.2(6) .
C38 C39 C31 107.1(6) .
C34 C39 H39 109.2 .
C38 C39 H39 109.2 .
C31 C39 H39 109.2 .
O1 C2 C1 108.9(6) .
O1 C2 C3 107.3(6) .
C1 C2 C3 111.0(6) .
O1 C2 H2 109.9 .
C1 C2 H2 109.9 .
C3 C2 H2 109.9 .
N1 C7 C6 178.1(8) .
C19 C18 C26 103.0(6) .
C19 C18 C17 114.3(6) .
C26 C18 C17 105.3(6) .
C19 C18 H18 111.3 .
C26 C18 H18 111.3 .
C17 C18 H18 111.3 .
C1 N6 Ag2 145.9(8) 1_745
C13 C5 C6 103.4(6) .
C13 C5 C4 103.4(5) .
C6 C5 C4 110.6(6) .
C13 C5 H5 112.9 .
C6 C5 H5 112.9 .
C4 C5 H5 112.9 .
C16 C17 C18 102.8(6) .
C16 C17 H17A 111.2 .
C18 C17 H17A 111.2 .
C16 C17 H17B 111.2 .
C18 C17 H17B 111.2 .
H17A C17 H17B 109.1 .
O2 C8 C9 106.9(7) .
O2 C8 C13 106.8(5) .
C9 C8 C13 116.8(6) .
O2 C8 H8 108.7 .
C9 C8 H8 108.7 .
C13 C8 H8 108.7 .
O6 C34 C35 108.8(8) .
O6 C34 C39 105.8(6) .
C35 C34 C39 116.0(7) .
O6 C34 H34 108.7 .
C35 C34 H34 108.7 .
C39 C34 H34 108.7 .
N8 C46 C45 176.4(9) .
C3 C4 C5 105.8(6) .
C3 C4 H4A 110.6 .
C5 C4 H4A 110.6 .
C3 C4 H4B 110.6 .
C5 C4 H4B 110.6 .
H4A C4 H4B 108.7 .
O4 C19 C20 108.8(7) .
O4 C19 C18 105.8(6) .
C20 C19 C18 109.7(7) .
C45 C44 C43 110.8(6) .
C45 C44 C53 103.8(6) .
C43 C44 C53 103.2(5) .
C45 C44 H44 112.8 .
C43 C44 H44 112.8 .
C53 C44 H44 112.8 .
C20 N5 Ag2 156.2(8) 2_756
O2 C6 C7 107.9(6) .
O2 C6 C5 105.1(5) .
C7 C6 C5 112.4(6) .
O2 C6 H6 110.5 .
C7 C6 H6 110.5 .
C5 C6 H6 110.5 .
C40 N4 Ag1 145.7(7) .
O5 C37 C38 104.6(6) .
O5 C37 C36 105.5(7) .
C38 C37 C36 116.5(7) .
O5 C37 H37 110.0 .
C38 C37 H37 110.0 .
C36 C37 H37 110.0 .
O6 C32 C33 111.6(7) .
O6 C32 C31 106.0(7) .
C33 C32 C31 110.7(8) .
O6 C32 H32 109.5 .
C33 C32 H32 109.5 .
C31 C32 H32 109.5 .
O7 C51 C50 108.0(7) .
O7 C51 C52 106.8(6) .
C50 C51 C52 113.8(6) .
O7 C51 H51 109.4 .
C50 C51 H51 109.4 .
C52 C51 H51 109.4 .
C10 C9 C8 111.9(8) .
C10 C9 H9A 109.2 .
C8 C9 H9A 109.2 .
C10 C9 H9B 109.2 .
C8 C9 H9B 109.2 .
H9A C9 H9B 107.9 .
C22 C21 O4 103.2(8) .
C22 C21 C26 116.5(7) .
O4 C21 C26 105.3(7) .
C22 C21 H21 110.5 .
O4 C21 H21 110.5 .
C26 C21 H21 110.5 .
O8 C48 C49 108.4(7) .
O8 C48 C53 105.6(6) .
C49 C48 C53 116.5(6) .
O8 C48 H48 108.7 .
C49 C48 H48 108.7 .
C53 C48 H48 108.7 .
O3 C15 C14 111.0(7) .
O3 C15 C16 105.6(6) .
C14 C15 C16 110.0(7) .
O3 C15 H15 110.1 .
C14 C15 H15 110.1 .
C16 C15 H15 110.1 .
O3 C24 C25 107.0(6) .
O3 C24 C23 106.5(8) .
C25 C24 C23 116.3(7) .
O3 C24 H24 109.0 .
C25 C24 H24 108.9 .
C23 C24 H24 109.0 .
N4 C40 C41 176.0(10) .
C28 C29 C30 115.1(7) .
C28 C29 C38 102.4(7) .
C30 C29 C38 104.1(6) .
C28 C29 H29 111.5 .
C30 C29 H29 111.5 .
C38 C29 H29 111.5 .
N2 C14 C15 177.6(10) .
O5 C28 C27 109.8(7) .
O5 C28 C29 105.8(6) .
C27 C28 C29 109.2(7) .
O5 C28 H28 110.6 .
C27 C28 H28 110.6 .
C29 C28 H28 110.6 .
C14 N2 Ag1 147.8(9) .
C9 C10 C11 110.6(6) .
C9 C10 H10A 109.5 .
C11 C10 H10A 109.5 .
C9 C10 H10B 109.5 .
C11 C10 H10B 109.5 .
H10A C10 H10B 108.1 .
O1 C11 C10 106.8(7) .
O1 C11 C12 108.3(6) .
C10 C11 C12 114.5(6) .
O1 C11 H11 109.0 .
C10 C11 H11 109.0 .
C12 C11 H11 109.0 .
C48 C49 C50 112.1(7) .
C48 C49 H49A 109.2 .
C50 C49 H49A 109.2 .
C48 C49 H49B 109.2 .
C50 C49 H49B 109.2 .
H49A C49 H49B 107.9 .
O8 C45 C46 107.5(6) .
O8 C45 C44 105.3(6) .
C46 C45 C44 111.9(6) .
O8 C45 H45 110.6 .
C46 C45 H45 110.7 .
C44 C45 H45 110.6 .
N6 C1 C2 177.2(9) 1_365
C27 N3 Ag1 157.0(9) .
N5 C20 C19 179.3(10) 2_756
N3 C27 C28 176.4(10) .
C36 C35 C34 109.6(8) .
C36 C35 H35A 109.7 .
C34 C35 H35A 109.7 .
C36 C35 H35B 109.8 .
C34 C35 H35B 109.8 .
H35A C35 H35B 108.2 .
C51 C50 C49 110.8(6) .
C51 C50 H50A 109.5 .
C49 C50 H50A 109.5 .
C51 C50 H50B 109.5 .
C49 C50 H50B 109.5 .
H50A C50 H50B 108.1 .
F9 Sb2 F11 134.8(10) .
F9 Sb2 F14 83.1(9) .
F11 Sb2 F14 141.0(8) .
F9 Sb2 F12 91.8(10) .
F11 Sb2 F12 84.3(5) .
F14 Sb2 F12 85.9(4) .
F9 Sb2 F8 93.8(9) .
F11 Sb2 F8 94.7(5) .
F14 Sb2 F8 90.6(3) .
F12 Sb2 F8 172.9(6) .
F9 Sb2 F10 70.6(8) .
F11 Sb2 F10 67.0(8) .
F14 Sb2 F10 151.8(7) .
F12 Sb2 F10 104.3(8) .
F8 Sb2 F10 81.7(8) .
F9 Sb2 F13 155.2(12) .
F11 Sb2 F13 69.9(10) .
F14 Sb2 F13 72.9(9) .
F12 Sb2 F13 92.5(8) .
F8 Sb2 F13 80.5(7) .
F10 Sb2 F13 131.4(11) .
F6 Sb1 F3 146.4(9) .
F6 Sb1 F7 63.9(9) .
F3 Sb1 F7 149.7(9) .
F6 Sb1 F1 129.5(10) .
F3 Sb1 F1 83.0(9) .
F7 Sb1 F1 67.3(9) .
F6 Sb1 F5 84.2(5) .
F3 Sb1 F5 85.3(5) .
F7 Sb1 F5 101.7(12) .
F1 Sb1 F5 93.5(10) .
F6 Sb1 F4 70.5(9) .
F3 Sb1 F4 78.1(9) .
F7 Sb1 F4 130.2(12) .
F1 Sb1 F4 159.6(11) .
F5 Sb1 F4 92.3(8) .
F6 Sb1 F2 96.1(5) .
F3 Sb1 F2 91.1(4) .
F7 Sb1 F2 84.0(11) .
F1 Sb1 F2 91.1(10) .
F5 Sb1 F2 173.8(6) .
F4 Sb1 F2 82.0(6) .
N7 C33 C32 176.6(11) 2_757
C33 N7 Ag2 146.8(9) 2_757
C22 C23 C24 111.7(9) .
C22 C23 H23A 109.3 .
C24 C23 H23A 109.3 .
C22 C23 H23B 109.3 .
C24 C23 H23B 109.3 .
H23A C23 H23B 107.9 .
C35 C36 C37 111.0(9) .
C35 C36 H36A 109.4 .
C37 C36 H36A 109.4 .
C35 C36 H36B 109.5 .
C37 C36 H36B 109.5 .
H36A C36 H36B 108.0 .
C23 C22 C21 110.3(9) .
C23 C22 H22A 109.6 .
C21 C22 H22A 109.6 .
C23 C22 H22B 109.6 .
C21 C22 H22B 109.6 .
H22A C22 H22B 108.1 .

loop_
_geom_bond_atom_site_label_1
_geom_bond_atom_site_label_2
_geom_bond_distance
_geom_bond_site_symmetry_2
Ag1 N1 2.211(7) .
Ag1 N3 2.247(8) .
Ag1 N2 2.288(7) .
Ag1 N4 2.507(8) .
Ag2 N8 2.228(7) .
Ag2 N5 2.252(7) .
Ag2 N7 2.269(9) .
Ag2 N6 2.489(8) .
C43 C42 1.516(10) .
C43 C44 1.536(10) .
C43 H43A 0.9700 .
C43 H43B 0.9700 .
C16 C15 1.498(10) .
C16 C17 1.505(10) .
C16 C25 1.559(11) .
C16 H16 0.9800 .
C31 C30 1.486(10) .
C31 C32 1.502(11) .
C31 C39 1.558(11) .
C31 H31 0.9800 .
C13 C5 1.506(10) .
C13 C12 1.550(10) .
C13 C8 1.573(10) .
C13 H13 0.9800 .
C53 C44 1.538(10) .
C53 C52 1.548(10) .
C53 C48 1.584(11) .
C53 H53 0.9800 .
O2 C6 1.413(9) .
O2 C8 1.425(9) .
C38 C37 1.536(11) .
C38 C29 1.542(10) .
C38 C39 1.546(11) .
C38 H38 0.9800 .
O1 C2 1.399(8) .
O1 C11 1.427(10) .
O5 C28 1.427(10) .
O5 C37 1.461(10) .
O8 C45 1.383(9) .
O8 C48 1.448(9) .
C52 C42 1.537(10) .
C52 C51 1.549(11) .
C52 H52 0.9800 .
O7 C41 1.397(9) .
O7 C51 1.425(9) .
O4 C19 1.408(11) .
O4 C21 1.520(11) .
C25 C24 1.511(11) .
C25 C26 1.550(11) .
C25 H25 0.9800 .
C30 C29 1.536(10) .
C30 H30A 0.9700 .
C30 H30B 0.9700 .
C42 C41 1.512(10) .
C42 H42 0.9800 .
C12 C11 1.534(10) .
C12 C3 1.561(10) .
C12 H12 0.9800 .
O3 C15 1.406(10) .
O3 C24 1.419(10) .
C26 C21 1.539(12) .
C26 C18 1.541(11) .
C26 H26 0.9800 .
C41 C40 1.486(10) .
C41 H41 0.9800 .
O6 C32 1.415(11) .
O6 C34 1.424(10) .
N8 C46 1.120(9) .
N1 C7 1.114(9) .
C3 C4 1.512(10) .
C3 C2 1.529(10) .
C3 H3 0.9800 .
C39 C34 1.543(11) .
C39 H39 0.9800 .
C2 C1 1.498(10) .
C2 H2 0.9800 .
C7 C6 1.482(10) .
C18 C19 1.538(10) .
C18 C17 1.543(10) .
C18 H18 0.9800 .
N6 C1 1.124(10) 1_745
C5 C6 1.515(10) .
C5 C4 1.536(10) .
C5 H5 0.9800 .
C17 H17A 0.9700 .
C17 H17B 0.9700 .
C8 C9 1.535(11) .
C8 H8 0.9800 .
C34 C35 1.524(14) .
C34 H34 0.9800 .
C46 C45 1.484(11) .
C4 H4A 0.9700 .
C4 H4B 0.9700 .
C19 C20 1.498(12) .
C44 C45 1.504(10) .
C44 H44 0.9800 .
N5 C20 1.125(11) 2_756
C6 H6 0.9800 .
N4 C40 1.129(10) .
C37 C36 1.539(12) .
C37 H37 0.9800 .
C32 C33 1.478(15) .
C32 H32 0.9800 .
C51 C50 1.502(10) .
C51 H51 0.9800 .
C9 C10 1.504(11) .
C9 H9A 0.9700 .
C9 H9B 0.9700 .
C21 C22 1.513(13) .
C21 H21 0.9800 .
C48 C49 1.495(11) .
C48 H48 0.9800 .
C15 C14 1.495(13) .
C15 H15 0.9800 .
C24 C23 1.534(13) .
C24 H24 0.9800 .
C29 C28 1.492(11) .
C29 H29 0.9800 .
C14 N2 1.122(11) .
C28 C27 1.477(12) .
C28 H28 0.9800 .
C10 C11 1.516(10) .
C10 H10A 0.9700 .
C10 H10B 0.9700 .
C11 H11 0.9800 .
C49 C50 1.504(12) .
C49 H49A 0.9700 .
C49 H49B 0.9700 .
C45 H45 0.9800 .
C1 N6 1.124(10) 1_365
N3 C27 1.139(11) .
C20 N5 1.125(11) 2_756
C35 C36 1.473(14) .
C35 H35A 0.9700 .
C35 H35B 0.9700 .
C50 H50A 0.9700 .
C50 H50B 0.9700 .
Sb2 F9 1.726(14) .
Sb2 F11 1.735(9) .
Sb2 F14 1.764(8) .
Sb2 F12 1.852(10) .
Sb2 F8 1.870(7) .
Sb2 F10 1.896(17) .
Sb2 F13 1.899(16) .
Sb1 F6 1.756(10) .
Sb1 F3 1.772(8) .
Sb1 F7 1.86(2) .
Sb1 F1 1.771(16) .
Sb1 F5 1.820(10) .
Sb1 F4 1.851(14) .
Sb1 F2 1.857(7) .
C33 N7 1.108(12) 2_757
N7 C33 1.108(12) 2_757
C23 C22 1.472(14) .
C23 H23A 0.9700 .
C23 H23B 0.9700 .
C36 H36A 0.9700 .
C36 H36B 0.9700 .
C22 H22A 0.9700 .
C22 H22B 0.9700 .

loop_
_geom_torsion_atom_site_label_1
_geom_torsion_atom_site_label_2
_geom_torsion_atom_site_label_3
_geom_torsion_atom_site_label_4
_geom_torsion
_geom_torsion_site_symmetry_4
C44 C53 C52 C42 12.1(8) .
C48 C53 C52 C42 -101.0(7) .
C44 C53 C52 C51 126.4(7) .
C48 C53 C52 C51 13.3(9) .
C15 C16 C25 C24 11.4(8) .
C17 C16 C25 C24 -108.3(7) .
C15 C16 C25 C26 135.6(6) .
C17 C16 C25 C26 15.9(8) .
C32 C31 C30 C29 -146.7(7) .
C39 C31 C30 C29 -34.1(8) .
C44 C43 C42 C41 -144.1(6) .
C44 C43 C42 C52 -29.7(8) .
C53 C52 C42 C41 131.3(6) .
C51 C52 C42 C41 7.6(7) .
C53 C52 C42 C43 10.7(8) .
C51 C52 C42 C43 -113.0(6) .
C5 C13 C12 C11 -126.4(7) .
C8 C13 C12 C11 -11.9(10) .
C5 C13 C12 C3 -11.8(7) .
C8 C13 C12 C3 102.7(7) .
C24 C25 C26 C21 8.4(11) .
C16 C25 C26 C21 -107.4(8) .
C24 C25 C26 C18 124.5(7) .
C16 C25 C26 C18 8.7(7) .
C51 O7 C41 C40 -84.2(7) .
C51 O7 C41 C42 37.0(7) .
C43 C42 C41 O7 87.9(7) .
C52 C42 C41 O7 -27.1(7) .
C43 C42 C41 C40 -152.9(6) .
C52 C42 C41 C40 92.1(7) .
N5 Ag2 N8 C46 -166(6) .
N7 Ag2 N8 C46 43(6) .
N6 Ag2 N8 C46 -70(6) .
N3 Ag1 N1 C7 149(5) .
N2 Ag1 N1 C7 -61(6) .
N4 Ag1 N1 C7 53(6) .
C11 C12 C3 C4 113.2(7) .
C13 C12 C3 C4 -11.5(8) .
C11 C12 C3 C2 -6.6(7) .
C13 C12 C3 C2 -131.3(6) .
C37 C38 C39 C34 9.0(10) .
C29 C38 C39 C34 125.2(7) .
C37 C38 C39 C31 -107.8(7) .
C29 C38 C39 C31 8.5(7) .
C30 C31 C39 C34 -109.4(7) .
C32 C31 C39 C34 11.1(8) .
C30 C31 C39 C38 15.9(8) .
C32 C31 C39 C38 136.4(6) .
C11 O1 C2 C1 84.2(7) .
C11 O1 C2 C3 -36.0(7) .
C4 C3 C2 O1 -86.9(7) .
C12 C3 C2 O1 26.0(7) .
C4 C3 C2 C1 154.1(6) .
C12 C3 C2 C1 -93.0(7) .
Ag1 N1 C7 C6 -108(27) .
C21 C26 C18 C19 -24.8(7) .
C25 C26 C18 C19 -149.9(6) .
C21 C26 C18 C17 95.3(7) .
C25 C26 C18 C17 -29.9(7) .
N8 Ag2 N6 C1 154.5(13) 1_745
N5 Ag2 N6 C1 -52.2(13) 1_745
N7 Ag2 N6 C1 46.9(14) 1_745
C12 C13 C5 C6 145.5(6) .
C8 C13 C5 C6 21.6(7) .
C12 C13 C5 C4 30.1(7) .
C8 C13 C5 C4 -93.8(7) .
C15 C16 C17 C18 -146.8(7) .
C25 C16 C17 C18 -34.0(7) .
C19 C18 C17 C16 152.4(7) .
C26 C18 C17 C16 40.2(7) .
C6 O2 C8 C9 -149.7(6) .
C6 O2 C8 C13 -23.9(7) .
C5 C13 C8 O2 0.1(7) .
C12 C13 C8 O2 -116.3(7) .
C5 C13 C8 C9 119.8(7) .
C12 C13 C8 C9 3.3(10) .
C32 O6 C34 C35 -155.0(7) .
C32 O6 C34 C39 -29.7(8) .
C38 C39 C34 O6 -108.1(7) .
C31 C39 C34 O6 10.2(8) .
C38 C39 C34 C35 12.6(11) .
C31 C39 C34 C35 130.9(8) .
Ag2 N8 C46 C45 119(13) .
C2 C3 C4 C5 142.6(6) .
C12 C3 C4 C5 30.3(8) .
C13 C5 C4 C3 -38.0(7) .
C6 C5 C4 C3 -148.2(6) .
C21 O4 C19 C20 85.6(7) .
C21 O4 C19 C18 -32.2(8) .
C26 C18 C19 O4 35.4(8) .
C17 C18 C19 O4 -78.1(8) .
C26 C18 C19 C20 -81.8(8) .
C17 C18 C19 C20 164.6(7) .
C42 C43 C44 C45 147.6(7) .
C42 C43 C44 C53 37.0(8) .
C52 C53 C44 C45 -145.5(6) .
C48 C53 C44 C45 -22.0(7) .
C52 C53 C44 C43 -29.8(7) .
C48 C53 C44 C43 93.6(7) .
N8 Ag2 N5 C20 148(2) 2_756
N7 Ag2 N5 C20 -61(2) 2_756
N6 Ag2 N5 C20 49(2) 2_756
C8 O2 C6 C7 -81.6(7) .
C8 O2 C6 C5 38.4(7) .
N1 C7 C6 O2 10(28) .
N1 C7 C6 C5 -105(27) .
C13 C5 C6 O2 -37.4(7) .
C4 C5 C6 O2 72.8(8) .
C13 C5 C6 C7 79.7(7) .
C4 C5 C6 C7 -170.2(6) .
N1 Ag1 N4 C40 -155.4(14) .
N3 Ag1 N4 C40 51.7(14) .
N2 Ag1 N4 C40 -47.6(15) .
C28 O5 C37 C38 14.8(8) .
C28 O5 C37 C36 138.2(7) .
C29 C38 C37 O5 7.2(8) .
C39 C38 C37 O5 122.6(7) .
C29 C38 C37 C36 -108.8(8) .
C39 C38 C37 C36 6.6(11) .
C34 O6 C32 C33 -82.8(8) .
C34 O6 C32 C31 37.9(8) .
C30 C31 C32 O6 84.3(8) .
C39 C31 C32 O6 -29.2(8) .
C30 C31 C32 C33 -154.6(7) .
C39 C31 C32 C33 91.9(8) .
C41 O7 C51 C50 -154.7(6) .
C41 O7 C51 C52 -31.9(7) .
C42 C52 C51 O7 13.6(7) .
C53 C52 C51 O7 -102.9(7) .
C42 C52 C51 C50 132.7(7) .
C53 C52 C51 C50 16.1(9) .
O2 C8 C9 C10 153.3(7) .
C13 C8 C9 C10 33.8(10) .
C19 O4 C21 C22 138.5(7) .
C19 O4 C21 C26 15.9(8) .
C18 C26 C21 C22 -106.8(9) .
C25 C26 C21 C22 8.5(13) .
C18 C26 C21 O4 6.8(8) .
C25 C26 C21 O4 122.1(7) .
C45 O8 C48 C49 148.2(6) .
C45 O8 C48 C53 22.7(7) .
C44 C53 C48 O8 1.1(7) .
C52 C53 C48 O8 116.2(7) .
C44 C53 C48 C49 -119.2(7) .
C52 C53 C48 C49 -4.1(10) .
C24 O3 C15 C14 -82.7(8) .
C24 O3 C15 C16 36.4(8) .
C17 C16 C15 O3 85.4(8) .
C25 C16 C15 O3 -28.6(8) .
C17 C16 C15 C14 -154.8(7) .
C25 C16 C15 C14 91.1(8) .
C15 O3 C24 C25 -28.7(8) .
C15 O3 C24 C23 -153.7(7) .
C26 C25 C24 O3 -108.2(8) .
C16 C25 C24 O3 9.4(8) .
C26 C25 C24 C23 10.6(11) .
C16 C25 C24 C23 128.2(8) .
Ag1 N4 C40 C41 64(14) .
O7 C41 C40 N4 24(14) .
C42 C41 C40 N4 -94(13) .
C31 C30 C29 C28 151.3(7) .
C31 C30 C29 C38 40.0(8) .
C37 C38 C29 C28 -25.0(7) .
C39 C38 C29 C28 -149.3(6) .
C37 C38 C29 C30 95.3(7) .
C39 C38 C29 C30 -29.0(7) .
O3 C15 C14 N2 133(29) .
C16 C15 C14 N2 17(30) .
C37 O5 C28 C27 85.9(8) .
C37 O5 C28 C29 -31.8(8) .
C30 C29 C28 O5 -77.9(8) .
C38 C29 C28 O5 34.3(8) .
C30 C29 C28 C27 163.9(7) .
C38 C29 C28 C27 -83.8(8) .
C15 C14 N2 Ag1 172(28) .
N1 Ag1 N2 C14 -59.9(18) .
N3 Ag1 N2 C14 106.6(18) .
N4 Ag1 N2 C14 -165.4(17) .
C8 C9 C10 C11 -63.5(10) .
C2 O1 C11 C10 155.3(6) .
C2 O1 C11 C12 31.6(7) .
C9 C10 C11 O1 -64.9(9) .
C9 C10 C11 C12 55.0(10) .
C13 C12 C11 O1 102.2(7) .
C3 C12 C11 O1 -14.2(7) .
C13 C12 C11 C10 -16.9(10) .
C3 C12 C11 C10 -133.2(7) .
O8 C48 C49 C50 -153.0(7) .
C53 C48 C49 C50 -34.2(10) .
C48 O8 C45 C46 81.6(7) .
C48 O8 C45 C44 -37.9(7) .
N8 C46 C45 O8 -2(14) .
N8 C46 C45 C44 113(14) .
C43 C44 C45 O8 -73.0(8) .
C53 C44 C45 O8 37.2(7) .
C43 C44 C45 C46 170.5(6) .
C53 C44 C45 C46 -79.3(8) .
O1 C2 C1 N6 -14(20) 1_365
C3 C2 C1 N6 104(19) 1_365
N1 Ag1 N3 C27 -155.6(19) .
N2 Ag1 N3 C27 54(2) .
N4 Ag1 N3 C27 -56(2) .
O4 C19 C20 N5 -140(100) 2_756
C18 C19 C20 N5 -24(100) 2_756
Ag1 N3 C27 C28 91(16) .
O5 C28 C27 N3 -20(17) .
C29 C28 C27 N3 95(16) .
O6 C34 C35 C36 68.9(10) .
C39 C34 C35 C36 -50.2(12) .
O7 C51 C50 C49 62.9(9) .
C52 C51 C50 C49 -55.5(10) .
C48 C49 C50 C51 65.4(10) .
O6 C32 C33 N7 106(19) 2_757
C31 C32 C33 N7 -12(19) 2_757
N8 Ag2 N7 C33 58.7(17) 2_757
N5 Ag2 N7 C33 -108.2(17) 2_757
N6 Ag2 N7 C33 163.3(16) 2_757
O3 C24 C23 C22 71.4(10) .
C25 C24 C23 C22 -47.7(13) .
C34 C35 C36 C37 65.8(12) .
O5 C37 C36 C35 -160.1(8) .
C38 C37 C36 C35 -44.6(12) .
C24 C23 C22 C21 64.1(13) .
O4 C21 C22 C23 -159.3(8) .
C26 C21 C22 C23 -44.5(13) .
